data_4343314
loop_
_publ_author_name
'Shi, Yan X.'
'Liang, Rong Z.'
'Martin, Katherine A.'
'Weston, Nicholas'
'Gonzalez-Calera, Silvia'
'Ganguly, Rakesh'
'Li, Yongxin'
'Lu, Yunpeng'
'Ribeiro, Ant\'onio J M'
'Ramos, Maria J.'
'Fernandes, Pedro A.'
'Garc\'ia, Felipe'

_publ_section_title
;
 Synthesis and Hydrolytic Studies on the Air-Stable
 [(4-CN-PhO)(E)P(\m-N(t)Bu)]2 (E = O, S, and Se) Cyclodiphosphazanes.
;
_journal_issue 13
_journal_name_full 'Inorganic chemistry'
_journal_page_first 6423
_journal_page_last 6432
_journal_paper_doi 10.1021/acs.inorgchem.5b00735
_journal_volume 54
_journal_year 2015
_chemical_formula_sum 'C22 H26.67 N4 O2.33 P2 Se2'
_chemical_formula_weight 604.33
_chemical_name_systematic
; 
 ? 
;
_space_group_IT_number 148
_symmetry_cell_setting trigonal
_symmetry_space_group_name_Hall '-R 3'
_symmetry_space_group_name_H-M 'R -3 :H'
_atom_sites_solution_hydrogens geom
_atom_sites_solution_primary direct
_atom_sites_solution_secondary difmap
_audit_creation_method SHELXL-97
_cell_angle_alpha 90.00
_cell_angle_beta 90.00
_cell_angle_gamma 120.00
_cell_formula_units_Z 9
_cell_length_a 28.9540(10)
_cell_length_b 28.9540(10)
_cell_length_c 8.8123(4)
_cell_measurement_temperature 180(2)
_cell_volume 6397.9(4)
_computing_structure_refinement 'SHELXL-97 (Sheldrick, 1997)'
_computing_structure_solution 'SHELXS-97 (Sheldrick, 1990)'
_diffrn_ambient_temperature 180(2)
_diffrn_measured_fraction_theta_full 0.994
_diffrn_measured_fraction_theta_max 0.994
_diffrn_radiation_monochromator graphite
_diffrn_radiation_source 'fine-focus sealed tube'
_diffrn_radiation_type MoK\a
_diffrn_radiation_wavelength 0.71073
_diffrn_reflns_av_R_equivalents 0.0542
_diffrn_reflns_av_sigmaI/netI 0.0379
_diffrn_reflns_limit_h_max 34
_diffrn_reflns_limit_h_min -34
_diffrn_reflns_limit_k_max 32
_diffrn_reflns_limit_k_min -34
_diffrn_reflns_limit_l_max 10
_diffrn_reflns_limit_l_min -10
_diffrn_reflns_number 13262
_diffrn_reflns_theta_full 24.95
_diffrn_reflns_theta_max 24.95
_diffrn_reflns_theta_min 3.72
_exptl_absorpt_coefficient_mu 2.738
_exptl_absorpt_correction_T_max 0.8314
_exptl_absorpt_correction_T_min 0.5144
_exptl_crystal_density_diffrn 1.412
_exptl_crystal_density_method 'not measured'
_exptl_crystal_F_000 2730
_exptl_crystal_size_max 0.28
_exptl_crystal_size_mid 0.10
_exptl_crystal_size_min 0.07
_refine_diff_density_max 1.210
_refine_diff_density_min -0.546
_refine_diff_density_rms 0.094
_refine_ls_extinction_method none
_refine_ls_goodness_of_fit_ref 1.098
_refine_ls_hydrogen_treatment constr
_refine_ls_matrix_type full
_refine_ls_number_parameters 131
_refine_ls_number_reflns 2483
_refine_ls_number_restraints 18
_refine_ls_restrained_S_all 1.137
_refine_ls_R_factor_all 0.0925
_refine_ls_R_factor_gt 0.0681
_refine_ls_shift/su_max 0.001
_refine_ls_shift/su_mean 0.000
_refine_ls_structure_factor_coef Fsqd
_refine_ls_weighting_details 'calc w=1/[\s^2^(Fo^2^)+(0.0932P)^2^+46.4840P] where P=(Fo^2^+2Fc^2^)/3'
_refine_ls_weighting_scheme calc
_refine_ls_wR_factor_gt 0.1967
_refine_ls_wR_factor_ref 0.2086
_reflns_number_gt 1775
_reflns_number_total 2483
_reflns_threshold_expression >2sigma(I)
_cod_data_source_file ic5b00735_si_001.cif
_cod_data_source_block 1003
_cod_depositor_comments 'Adding full bibliography for 4343313--4343318.cif.'
_cod_original_sg_symbol_H-M r-3
_cod_database_code 4343314

loop_
_symmetry_equiv_pos_as_xyz
'x, y, z'
'-y, x-y, z'
'-x+y, -x, z'
'x+2/3, y+1/3, z+1/3'
'-y+2/3, x-y+1/3, z+1/3'
'-x+y+2/3, -x+1/3, z+1/3'
'x+1/3, y+2/3, z+2/3'
'-y+1/3, x-y+2/3, z+2/3'
'-x+y+1/3, -x+2/3, z+2/3'
'-x, -y, -z'
'y, -x+y, -z'
'x-y, x, -z'
'-x+2/3, -y+1/3, -z+1/3'
'y+2/3, -x+y+1/3, -z+1/3'
'x-y+2/3, x+1/3, -z+1/3'
'-x+1/3, -y+2/3, -z+2/3'
'y+1/3, -x+y+2/3, -z+2/3'
'x-y+1/3, x+2/3, -z+2/3'

loop_
_atom_site_label
_atom_site_type_symbol
_atom_site_fract_x
_atom_site_fract_y
_atom_site_fract_z
_atom_site_U_iso_or_equiv
_atom_site_adp_type
_atom_site_occupancy
_atom_site_symmetry_multiplicity
_atom_site_calc_flag
_atom_site_refinement_flags
Se1 Se 0.59116(3) 0.02298(4) 0.21977(10) 0.0822(4) Uani 1 1 d .
P1 P 0.54469(7) 0.02937(7) 0.05389(19) 0.0559(5) Uani 1 1 d .
O1 O 0.5728(2) 0.0855(2) -0.0308(6) 0.0748(14) Uani 1 1 d .
N2 N 0.8023(6) 0.3136(5) 0.0944(17) 0.205(7) Uani 1 1 d .
N1 N 0.4818(2) 0.0145(2) 0.0871(6) 0.0589(14) Uani 1 1 d .
C2 C 0.7655(6) 0.2740(5) 0.0772(16) 0.151(5) Uani 1 1 d .
C1 C 0.4564(3) 0.0261(4) 0.2197(9) 0.082(2) Uani 1 1 d .
C3 C 0.4948(3) 0.0778(3) 0.2886(8) 0.145(5) Uani 1 1 d .
H3B H 0.5025 0.1066 0.2169 0.217 Uiso 1 1 calc R
H3A H 0.5279 0.0779 0.3131 0.217 Uiso 1 1 calc R
H3C H 0.4795 0.0831 0.3816 0.217 Uiso 1 1 calc R
C4 C 0.4058(3) 0.0234(3) 0.1666(11) 0.141(5) Uani 1 1 d RU
H4C H 0.4145 0.0561 0.1107 0.212 Uiso 1 1 calc R
H4B H 0.3836 0.0201 0.2546 0.212 Uiso 1 1 calc R
H4A H 0.3864 -0.0075 0.1000 0.212 Uiso 1 1 calc R
C5 C 0.4425(4) -0.0178(3) 0.3386(9) 0.121(4) Uani 1 1 d R
H5C H 0.4279 -0.0101 0.4293 0.181 Uiso 1 1 calc R
H5B H 0.4747 -0.0189 0.3658 0.181 Uiso 1 1 calc R
H5A H 0.4159 -0.0523 0.2964 0.181 Uiso 1 1 calc R
C11 C 0.61999(19) 0.1298(2) 0.0031(8) 0.075(2) Uani 1 1 d G
C12 C 0.6675(2) 0.1364(2) -0.0559(8) 0.107(3) Uani 1 1 d G
H12 H 0.6674 0.1086 -0.1131 0.128 Uiso 1 1 calc R
C13 C 0.71493(19) 0.1838(3) -0.0314(9) 0.110(3) Uani 1 1 d G
H13 H 0.7474 0.1883 -0.0718 0.132 Uiso 1 1 calc R
C14 C 0.7149(3) 0.2245(2) 0.0522(10) 0.113(4) Uani 1 1 d G
C15 C 0.6675(4) 0.2178(3) 0.1113(11) 0.199(7) Uani 1 1 d GU
H15 H 0.6675 0.2457 0.1684 0.239 Uiso 1 1 calc R
C16 C 0.6200(3) 0.1705(3) 0.0867(11) 0.177(6) Uani 1 1 d GU
H16 H 0.5876 0.1659 0.1271 0.212 Uiso 1 1 calc R
O1W O 0.6667 0.3333 0.3333 0.110(15) Uiso 0.33 6 d SP
O2W O 0.6667 0.3333 0.062(4) 0.107(10) Uiso 0.33 3 d SP

loop_
_atom_site_aniso_label
_atom_site_aniso_U_11
_atom_site_aniso_U_22
_atom_site_aniso_U_33
_atom_site_aniso_U_23
_atom_site_aniso_U_13
_atom_site_aniso_U_12
Se1 0.0697(6) 0.0957(7) 0.0746(6) 0.0116(4) -0.0174(4) 0.0363(5)
P1 0.0520(10) 0.0665(11) 0.0526(10) 0.0057(8) 0.0010(7) 0.0322(9)
O1 0.057(3) 0.068(3) 0.091(4) 0.020(3) -0.002(3) 0.025(3)
N2 0.181(12) 0.095(8) 0.205(13) -0.003(8) 0.003(10) -0.032(8)
N1 0.053(3) 0.074(4) 0.052(3) -0.002(3) 0.002(2) 0.034(3)
C2 0.147(12) 0.092(9) 0.140(11) -0.005(7) 0.014(9) 0.006(8)
C1 0.068(5) 0.111(7) 0.069(5) -0.019(5) 0.009(4) 0.045(5)
C3 0.131(10) 0.136(10) 0.152(11) -0.068(9) 0.027(8) 0.055(8)
C4 0.120(8) 0.205(11) 0.136(9) -0.038(8) 0.014(7) 0.109(8)
C5 0.122(9) 0.156(11) 0.063(5) 0.005(6) 0.023(6) 0.054(8)
C11 0.079(5) 0.065(5) 0.082(5) 0.010(4) 0.016(4) 0.036(4)
C12 0.073(6) 0.103(7) 0.118(8) -0.034(6) 0.008(5) 0.024(5)
C13 0.068(6) 0.107(8) 0.125(8) -0.011(6) 0.015(5) 0.021(6)
C14 0.105(8) 0.069(6) 0.120(8) 0.002(6) 0.022(6) 0.010(6)
C15 0.184(12) 0.123(10) 0.248(13) -0.057(9) 0.058(11) 0.046(9)
C16 0.141(9) 0.114(8) 0.238(12) -0.044(8) 0.072(9) 0.035(7)

loop_
_atom_type_symbol
_atom_type_description
_atom_type_scat_dispersion_real
_atom_type_scat_dispersion_imag
_atom_type_scat_source
C C 0.0033 0.0016 'International Tables Vol C Tables 4.2.6.8 and 6.1.1.4'
H H 0.0000 0.0000 'International Tables Vol C Tables 4.2.6.8 and 6.1.1.4'
N N 0.0061 0.0033 'International Tables Vol C Tables 4.2.6.8 and 6.1.1.4'
O O 0.0106 0.0060 'International Tables Vol C Tables 4.2.6.8 and 6.1.1.4'
P P 0.1023 0.0942 'International Tables Vol C Tables 4.2.6.8 and 6.1.1.4'
Se Se -0.0929 2.2259 'International Tables Vol C Tables 4.2.6.8 and 6.1.1.4'

loop_
_geom_angle_atom_site_label_1
_geom_angle_atom_site_label_2
_geom_angle_atom_site_label_3
_geom_angle
_geom_angle_site_symmetry_1
_geom_angle_site_symmetry_3
O1 P1 N1 103.5(3) . 10_655
O1 P1 N1 106.2(3) . .
N1 P1 N1 84.7(3) 10_655 .
O1 P1 Se1 113.7(2) . .
N1 P1 Se1 122.3(2) 10_655 .
N1 P1 Se1 121.9(2) . .
O1 P1 P1 110.3(2) . 10_655
N1 P1 P1 42.52(19) 10_655 10_655
N1 P1 P1 42.2(2) . 10_655
Se1 P1 P1 135.99(13) . 10_655
C11 O1 P1 128.2(5) . .
C1 N1 P1 131.3(5) . 10_655
C1 N1 P1 131.9(5) . .
P1 N1 P1 95.3(3) 10_655 .
N2 C2 C14 175.4(19) . .
C3 C1 C4 113.6(7) . .
C3 C1 N1 110.0(6) . .
C4 C1 N1 108.6(6) . .
C3 C1 C5 108.1(7) . .
C4 C1 C5 108.9(7) . .
N1 C1 C5 107.5(7) . .
C1 C3 H3B 109.5 . .
C1 C3 H3A 109.5 . .
H3B C3 H3A 109.5 . .
C1 C3 H3C 109.5 . .
H3B C3 H3C 109.5 . .
H3A C3 H3C 109.5 . .
C1 C4 H4C 109.5 . .
C1 C4 H4B 109.5 . .
H4C C4 H4B 109.5 . .
C1 C4 H4A 109.5 . .
H4C C4 H4A 109.5 . .
H4B C4 H4A 109.5 . .
C1 C5 H5C 109.5 . .
C1 C5 H5B 109.5 . .
H5C C5 H5B 109.5 . .
C1 C5 H5A 109.5 . .
H5C C5 H5A 109.5 . .
H5B C5 H5A 109.5 . .
O1 C11 C12 120.4(5) . .
O1 C11 C16 119.3(5) . .
C12 C11 C16 120.0 . .
C11 C12 C13 120.0 . .
C11 C12 H12 120.0 . .
C13 C12 H12 120.0 . .
C14 C13 C12 120.0 . .
C14 C13 H13 120.0 . .
C12 C13 H13 120.0 . .
C13 C14 C15 120.0 . .
C13 C14 C2 119.1(8) . .
C15 C14 C2 120.9(8) . .
C16 C15 C14 120.0 . .
C16 C15 H15 120.0 . .
C14 C15 H15 120.0 . .
C15 C16 C11 120.0 . .
C15 C16 H16 120.0 . .
C11 C16 H16 120.0 . .

loop_
_geom_bond_atom_site_label_1
_geom_bond_atom_site_label_2
_geom_bond_distance
_geom_bond_site_symmetry_2
Se1 P1 2.0568(18) .
P1 O1 1.594(5) .
P1 N1 1.665(6) 10_655
P1 N1 1.675(6) .
P1 P1 2.468(4) 10_655
O1 C11 1.359(7) .
N2 C2 1.119(15) .
N1 C1 1.504(9) .
N1 P1 1.665(6) 10_655
C2 C14 1.465(14) .
C1 C3 1.476(11) .
C1 C4 1.503(11) .
C1 C5 1.537(12) .
C3 H3B 0.9800 .
C3 H3A 0.9800 .
C3 H3C 0.9800 .
C4 H4C 0.9800 .
C4 H4B 0.9800 .
C4 H4A 0.9800 .
C5 H5C 0.9800 .
C5 H5B 0.9800 .
C5 H5A 0.9800 .
C11 C12 1.3900 .
C11 C16 1.3900 .
C12 C13 1.3900 .
C12 H12 0.9500 .
C13 C14 1.3900 .
C13 H13 0.9500 .
C14 C15 1.3900 .
C15 C16 1.3900 .
C15 H15 0.9500 .
C16 H16 0.9500 .
